data_2104566
loop_
_publ_author_name
'Marsh, Richard E.'

_publ_section_title
;
 Space groups <i>P</i>1 and <i>Cc</i>: how are they doing?
;
_journal_coeditor_code BK5088
_journal_issue 6
_journal_name_full 'Acta Crystallographica Section B'
_journal_page_first 782
_journal_page_last 783
_journal_paper_doi 10.1107/S0108768109046448
_journal_volume 65
_journal_year 2009
_chemical_formula_moiety 'C34 H52 Co P2, F6 P'
_chemical_formula_sum 'C34 H52 Co F6 P3'
_chemical_formula_weight 726.63
_chemical_name_systematic
;
1,1'-bis(Dicyclohexylphosphino)cobaltocenium hexafluorophosphate
;
_space_group_IT_number 2
_symmetry_cell_setting triclinic
_symmetry_space_group_name_Hall '-P 1'
_symmetry_space_group_name_H-M 'P -1'
_cell_angle_alpha 94.8580(10)
_cell_angle_beta 97.176(2)
_cell_angle_gamma 99.3430(10)
_cell_formula_units_Z 1
_cell_length_a 6.4358(6)
_cell_length_b 9.4851(8)
_cell_length_c 14.3753(13)
_cell_measurement_temperature 293(2)
_cell_volume 854.15(13)
_diffrn_ambient_temperature 293(2)
_diffrn_radiation_monochromator graphite
_diffrn_radiation_source 'fine-focus sealed tube'
_diffrn_radiation_type MoK\a
_diffrn_radiation_wavelength 0.71073
_exptl_crystal_density_diffrn 1.413
_exptl_crystal_density_method 'not measured'
_exptl_crystal_F_000 382
_cod_data_source_file bk5088.cif
_cod_data_source_block GIJQUM
_cod_original_sg_symbol_H-M P-1
_cod_database_code 2104566

loop_
_symmetry_equiv_pos_as_xyz
'x, y, z'
'-x, -y, -z'

loop_
_atom_site_label
_atom_site_type_symbol
_atom_site_fract_x
_atom_site_fract_y
_atom_site_fract_z
_atom_site_occupancy
Co1 Co 0.0 0.5 0.0 1
P1 P 0.2772 0.4336 0.20559 1
C1 C -0.0380 0.2518 0.2934 1
H1 H -0.1438 0.3098 0.2751 1
H2 H 0.0350 0.2916 0.3554 1
C2 C -0.1480 0.0974 0.2979 1
H3 H -0.2434 0.0962 0.3450 1
H4 H -0.2315 0.0603 0.2376 1
C3 C 0.0170 0.0008 0.3228 1
H5 H -0.0547 -0.0974 0.3208 1
H6 H 0.0898 0.0312 0.3859 1
C4 C 0.1770 0.0095 0.2537 1
H7 H 0.2834 -0.0482 0.2721 1
H8 H 0.1050 -0.0301 0.1914 1
C5 C 0.2840 0.1604 0.2498 1
H9 H 0.3824 0.1611 0.2041 1
H10 H 0.3648 0.1974 0.3110 1
C6 C 0.1225 0.2594 0.2228 1
H11 H 0.0434 0.2182 0.1612 1
C7 C 0.5380 0.6480 0.3309 1
H12 H 0.6506 0.5995 0.3127 1
H13 H 0.5166 0.7189 0.2874 1
C8 C 0.6030 0.7235 0.4322 1
H14 H 0.6380 0.6536 0.4740 1
H15 H 0.7295 0.7950 0.4338 1
C9 C 0.4325 0.7935 0.4666 1
H16 H 0.4093 0.8718 0.4296 1
H17 H 0.4770 0.8333 0.5318 1
C10 C 0.2225 0.6855 0.4593 1
H18 H 0.1110 0.7355 0.4770 1
H19 H 0.2402 0.6139 0.5025 1
C11 C 0.1580 0.6114 0.3582 1
H20 H 0.0306 0.5402 0.3556 1
H21 H 0.1264 0.6820 0.3160 1
C12 C 0.3335 0.5394 0.3256 1
H22 H 0.3631 0.4712 0.3710 1
C13 C 0.0830 0.5272 0.1436 1
C14 C 0.1495 0.6564 0.1030 1
H23 H 0.2923 0.7047 0.1070 1
C15 C -0.0320 0.7017 0.0554 1
H24 H -0.0318 0.7857 0.0238 1
C16 C -0.2155 0.5974 0.0639 1
H25 H -0.3579 0.6000 0.0381 1
C17 C -0.1460 0.4858 0.1192 1
H26 H -0.2331 0.4035 0.1358 1
P2 P 0.5 0.0 0.0 1
F1 F 0.4775 0.0755 -0.0942 1
F2 F 0.2640 0.0188 0.0146 1
F3 F 0.5885 0.1523 0.0561 1

loop_
_geom_angle_atom_site_label_1
_geom_angle_atom_site_label_2
_geom_angle_atom_site_label_3
_geom_angle
_geom_angle_site_symmetry_1
_geom_angle_site_symmetry_2
_geom_angle_site_symmetry_3
_geom_angle_publ_flag
C13 Co1 C14 40.95 . . . yes
C13 Co1 C15 68.94 . . . yes
C13 Co1 C16 69.31 . . . yes
C13 Co1 C17 41.40 . . . yes
C13 Co1 C13 180.00 . . 2_565 yes
C13 Co1 C14 139.05 . . 2_565 yes
C13 Co1 C15 111.06 . . 2_565 yes
C13 Co1 C16 110.69 . . 2_565 yes
C13 Co1 C17 138.60 . . 2_565 yes
C14 Co1 C15 40.74 . . . yes
C14 Co1 C16 68.90 . . . yes
C14 Co1 C17 69.71 . . . yes
C13 Co1 C14 139.05 2_565 . . yes
C14 Co1 C14 180.00 . . 2_565 yes
C14 Co1 C15 139.26 . . 2_565 yes
C14 Co1 C16 111.10 . . 2_565 yes
C14 Co1 C17 110.29 . . 2_565 yes
C15 Co1 C16 40.90 . . . yes
C15 Co1 C17 69.92 . . . yes
C13 Co1 C15 111.06 2_565 . . yes
C14 Co1 C15 139.26 2_565 . . yes
C15 Co1 C15 180.00 . . 2_565 yes
C15 Co1 C16 139.10 . . 2_565 yes
C15 Co1 C17 110.08 . . 2_565 yes
C16 Co1 C17 41.90 . . . yes
C13 Co1 C16 110.69 2_565 . . yes
C14 Co1 C16 111.10 2_565 . . yes
C15 Co1 C16 139.10 2_565 . . yes
C16 Co1 C16 180.00 . . 2_565 yes
C16 Co1 C17 138.10 . . 2_565 yes
C13 Co1 C17 138.60 2_565 . . yes
C14 Co1 C17 110.29 2_565 . . yes
C15 Co1 C17 110.08 2_565 . . yes
C16 Co1 C17 138.10 2_565 . . yes
C17 Co1 C17 180.00 . . 2_565 yes
C13 Co1 C14 40.95 2_565 . 2_565 yes
C13 Co1 C15 68.94 2_565 . 2_565 yes
C13 Co1 C16 69.31 2_565 . 2_565 yes
C13 Co1 C17 41.40 2_565 . 2_565 yes
C14 Co1 C15 40.74 2_565 . 2_565 yes
C14 Co1 C16 68.90 2_565 . 2_565 yes
C14 Co1 C17 69.71 2_565 . 2_565 yes
C15 Co1 C16 40.90 2_565 . 2_565 yes
C15 Co1 C17 69.92 2_565 . 2_565 yes
C16 Co1 C17 41.90 2_565 . 2_565 yes
C6 P1 C12 105.22 . . . yes
C6 P1 C13 104.62 . . . yes
C12 P1 C13 101.57 . . . yes
F2 P2 F2 180.00 . . 2_655 yes
F2 P2 F3 90.04 . . 2_655 yes
F1 P2 F3 91.27 2_655 . . yes
F2 P2 F3 90.04 2_655 . . yes
F3 P2 F3 180.00 . . 2_655 yes
F1 P2 F2 90.03 2_655 . 2_655 yes
F1 P2 F3 88.73 2_655 . 2_655 yes
F2 P2 F3 89.96 2_655 . 2_655 yes
F1 P2 F2 90.03 . . . yes
F1 P2 F3 88.73 . . . yes
F1 P2 F1 180.00 . . 2_655 yes
F1 P2 F2 89.97 . . 2_655 yes
F1 P2 F3 91.27 . . 2_655 yes
F2 P2 F3 89.96 . . . yes
F1 P2 F2 89.97 2_655 . . yes
C2 C1 C6 111.84 . . . no
C1 C2 C3 110.70 . . . no
C2 C3 C4 110.24 . . . no
C3 C4 C5 112.01 . . . no
C4 C5 C6 111.98 . . . no
P1 C6 C1 120.04 . . . yes
P1 C6 C5 106.98 . . . yes
C1 C6 C5 108.59 . . . no
C8 C7 C12 109.92 . . . no
C7 C8 C9 112.60 . . . no
C8 C9 C10 111.28 . . . no
C9 C10 C11 110.41 . . . no
C10 C11 C12 111.28 . . . no
P1 C12 C11 117.38 . . . yes
P1 C12 C7 108.77 . . . yes
C7 C12 C11 110.73 . . . no
C14 C13 C17 108.52 . . . no
Co1 C13 P1 123.18 . . . yes
Co1 C13 C14 68.83 . . . yes
Co1 C13 C17 69.61 . . . yes
P1 C13 C14 121.13 . . . yes
P1 C13 C17 130.15 . . . yes
Co1 C14 C15 70.74 . . . yes
Co1 C14 C13 70.22 . . . yes
C13 C14 C15 109.29 . . . no
Co1 C15 C14 68.52 . . . yes
Co1 C15 C16 69.22 . . . yes
C14 C15 C16 107.64 . . . no
Co1 C16 C15 69.88 . . . yes
Co1 C16 C17 69.28 . . . yes
C15 C16 C17 108.58 . . . no
Co1 C17 C13 68.99 . . . yes
Co1 C17 C16 68.82 . . . yes
C13 C17 C16 105.94 . . . no

loop_
_geom_bond_atom_site_label_1
_geom_bond_atom_site_label_2
_geom_bond_distance
_geom_bond_site_symmetry_1
_geom_bond_site_symmetry_2
_geom_bond_publ_flag
Co1 C13 2.0501 . . yes
Co1 C14 2.0316 . . yes
Co1 C15 2.0610 . . yes
Co1 C16 2.0522 . . yes
Co1 C17 2.0585 . . yes
Co1 C13 2.0501 . 2_565 yes
Co1 C14 2.0316 . 2_565 yes
Co1 C15 2.0610 . 2_565 yes
Co1 C16 2.0522 . 2_565 yes
Co1 C17 2.0585 . 2_565 yes
P1 C6 1.8383 . . yes
P1 C12 1.8834 . . yes
P1 C13 1.8331 . . yes
P2 F1 1.5863 . 2_655 yes
P2 F2 1.5950 . 2_655 yes
P2 F3 1.5756 . 2_655 yes
P2 F2 1.5950 . . yes
P2 F3 1.5756 . . yes
P2 F1 1.5863 . . yes
C1 C6 1.5337 . . no
C1 C2 1.5300 . . no
C2 C3 1.5401 . . no
C3 C4 1.5152 . . no
C4 C5 1.4930 . . no
C5 C6 1.5461 . . no
C7 C12 1.5233 . . no
C7 C8 1.5435 . . no
C8 C9 1.4852 . . no
C9 C10 1.5440 . . no
C10 C11 1.5362 . . no
C11 C12 1.5133 . . no
C13 C14 1.4279 . . no
C13 C17 1.4522 . . no
C14 C15 1.4249 . . no
C15 C16 1.4372 . . no
C16 C17 1.4697 . . no
C1 H1 0.9700 . . no
C1 H2 0.9700 . . no
C2 H4 0.9700 . . no
C2 H3 0.9700 . . no
C3 H5 0.9700 . . no
C3 H6 0.9600 . . no
C4 H7 0.9700 . . no
C4 H8 0.9700 . . no
C5 H10 0.9700 . . no
C5 H9 0.9700 . . no
C6 H11 0.9800 . . no
C7 H13 0.9700 . . no
C7 H12 0.9700 . . no
C8 H14 0.9700 . . no
C8 H15 0.9700 . . no
C9 H17 0.9700 . . no
C9 H16 0.9700 . . no
C10 H19 0.9700 . . no
C10 H18 0.9700 . . no
C11 H20 0.9700 . . no
C11 H21 0.9700 . . no
C12 H22 0.9800 . . no
C14 H23 0.9500 . . no
C15 H24 0.9500 . . no
C16 H25 0.9500 . . no
C17 H26 0.9500 . . no
